data_7102757
loop_
_publ_author_name
'Chivers, Tristram'
'Copsey, May C'
'Parvez, Masood'

_publ_section_title
;
 Formation of a chiral NPPN ligand via metallation of acyclic NPNCN
 systems.
;
_journal_issue 24
_journal_name_full 'Chemical communications (Cambridge, England)'
_journal_page_first 2818
_journal_page_last 2819
_journal_paper_doi 10.1039/b413137a
_journal_year 2004
_chemical_formula_sum 'C44 H63 Li N2 O P2'
_chemical_formula_weight 704.84
_chemical_name_systematic
;
?
;
_space_group_IT_number 14
_symmetry_cell_setting monoclinic
_symmetry_space_group_name_Hall '-P 2ybc'
_symmetry_space_group_name_H-M 'P 1 21/c 1'
_atom_sites_solution_hydrogens geom
_atom_sites_solution_primary direct
_atom_sites_solution_secondary difmap
_audit_creation_method SHELXL-97
_cell_angle_alpha 90.00
_cell_angle_beta 97.821(10)
_cell_angle_gamma 90.00
_cell_formula_units_Z 4
_cell_length_a 11.712(2)
_cell_length_b 19.656(3)
_cell_length_c 18.528(2)
_cell_measurement_temperature 173(2)
_cell_volume 4225.7(11)
_computing_cell_refinement 'Nonius DENZO'
_computing_data_collection 'Nonius COLLECT'
_computing_data_reduction 'Nonius DENZO'
_computing_molecular_graphics 'Bruker SHELXTL'
_computing_publication_material 'Bruker SHELXTL'
_computing_structure_refinement 'SHELXL-97 (Sheldrick, 1997)'
_computing_structure_solution 'SHELXS-97 (Sheldrick, 1990)'
_diffrn_ambient_temperature 173(2)
_diffrn_measured_fraction_theta_full 0.996
_diffrn_measured_fraction_theta_max 0.996
_diffrn_measurement_device_type 'Nonius KappaCCD'
_diffrn_measurement_method 'phi\omega scans'
_diffrn_radiation_monochromator graphite
_diffrn_radiation_source 'fine-focus sealed tube'
_diffrn_radiation_type MoK\a
_diffrn_radiation_wavelength 0.71073
_diffrn_reflns_av_R_equivalents 0.0362
_diffrn_reflns_av_sigmaI/netI 0.0543
_diffrn_reflns_limit_h_max 15
_diffrn_reflns_limit_h_min -15
_diffrn_reflns_limit_k_max 25
_diffrn_reflns_limit_k_min -25
_diffrn_reflns_limit_l_max 24
_diffrn_reflns_limit_l_min -24
_diffrn_reflns_number 18972
_diffrn_reflns_theta_full 27.49
_diffrn_reflns_theta_max 27.49
_diffrn_reflns_theta_min 2.20
_exptl_absorpt_coefficient_mu 0.136
_exptl_absorpt_correction_T_max 0.9812
_exptl_absorpt_correction_T_min 0.9733
_exptl_absorpt_correction_type integration
_exptl_crystal_colour colourless
_exptl_crystal_density_diffrn 1.108
_exptl_crystal_density_method 'not measured'
_exptl_crystal_description block
_exptl_crystal_F_000 1528
_exptl_crystal_size_max 0.20
_exptl_crystal_size_mid 0.16
_exptl_crystal_size_min 0.14
_refine_diff_density_max 0.415
_refine_diff_density_min -0.368
_refine_diff_density_rms 0.045
_refine_ls_extinction_method none
_refine_ls_goodness_of_fit_ref 1.011
_refine_ls_hydrogen_treatment mixed
_refine_ls_matrix_type full
_refine_ls_number_parameters 451
_refine_ls_number_reflns 9674
_refine_ls_number_restraints 0
_refine_ls_restrained_S_all 1.011
_refine_ls_R_factor_all 0.0836
_refine_ls_R_factor_gt 0.0493
_refine_ls_shift/su_max 0.005
_refine_ls_shift/su_mean 0.000
_refine_ls_structure_factor_coef Fsqd
_refine_ls_weighting_details 'calc w==1/[\s^2^(Fo^2^)+(0.0755P)^2^+1.1120P] where P==(Fo^2^+2Fc^2^)/3'
_refine_ls_weighting_scheme calc
_refine_ls_wR_factor_gt 0.1253
_refine_ls_wR_factor_ref 0.1452
_reflns_number_gt 6669
_reflns_number_total 9674
_reflns_threshold_expression >2sigma(I)
_cod_data_source_file b413137a.txt
_cod_data_source_block complex2
_cod_depositor_comments
;
The following automatic conversions were performed:
'_symmetry_cell_setting' value 'Monoclinic' changed to 'monoclinic'
according to '/home/saulius/struct/CIF-dictionaries/cif_core.dic'
dictionary named 'cif_core.dic' version 2.4.1 from 2010-06-29.

Automatic conversion script
Id: cif_fix_enum 1527 2010-12-29 10:47:43Z saulius 
;
_cod_original_sg_symbol_H-M P21/c
_cod_database_code 7102757

loop_
_symmetry_equiv_pos_as_xyz
'x, y, z'
'-x, y+1/2, -z+1/2'
'-x, -y, -z'
'x, -y-1/2, z-1/2'

loop_
_atom_site_label
_atom_site_type_symbol
_atom_site_fract_x
_atom_site_fract_y
_atom_site_fract_z
_atom_site_U_iso_or_equiv
_atom_site_adp_type
_atom_site_occupancy
_atom_site_symmetry_multiplicity
_atom_site_calc_flag
_atom_site_refinement_flags
P1 P 0.18910(4) 0.27522(2) 0.14560(2) 0.02777(13) Uani 1 1 d .
P2 P 0.33838(4) 0.33103(2) 0.20763(2) 0.02537(12) Uani 1 1 d .
O1 O 0.24430(16) 0.16357(8) 0.37603(8) 0.0619(5) Uani 1 1 d .
N1 N 0.20184(13) 0.20373(7) 0.19292(8) 0.0296(3) Uani 1 1 d .
N2 N 0.36558(13) 0.29845(7) 0.28764(7) 0.0279(3) Uani 1 1 d .
C1 C 0.08092(16) 0.33044(9) 0.18144(11) 0.0339(4) Uani 1 1 d .
C2 C 0.05405(18) 0.32769(11) 0.25203(12) 0.0435(5) Uani 1 1 d .
H2 H 0.0873 0.2933 0.2843 0.052 Uiso 1 1 calc R
C3 C -0.0211(2) 0.37476(14) 0.27611(14) 0.0582(6) Uani 1 1 d .
H3 H -0.0379 0.3727 0.3248 0.070 Uiso 1 1 calc R
C4 C -0.0713(2) 0.42420(14) 0.22963(17) 0.0643(7) Uani 1 1 d .
H4 H -0.1209 0.4570 0.2466 0.077 Uiso 1 1 calc R
C5 C -0.0498(2) 0.42609(12) 0.15899(16) 0.0587(6) Uani 1 1 d .
H5 H -0.0865 0.4593 0.1266 0.070 Uiso 1 1 calc R
C6 C 0.02564(18) 0.37949(11) 0.13438(13) 0.0444(5) Uani 1 1 d .
H6 H 0.0397 0.3810 0.0851 0.053 Uiso 1 1 calc R
C7 C 0.45588(16) 0.32442(9) 0.15289(9) 0.0297(4) Uani 1 1 d .
C8 C 0.46130(18) 0.27030(10) 0.10483(10) 0.0381(4) Uani 1 1 d .
H8 H 0.4010 0.2376 0.0989 0.046 Uiso 1 1 calc R
C9 C 0.5531(2) 0.26340(12) 0.06575(12) 0.0524(6) Uani 1 1 d .
H9 H 0.5556 0.2262 0.0333 0.063 Uiso 1 1 calc R
C10 C 0.6408(2) 0.31054(14) 0.07395(14) 0.0607(7) Uani 1 1 d .
H10 H 0.7039 0.3059 0.0471 0.073 Uiso 1 1 calc R
C11 C 0.6373(2) 0.36479(14) 0.12136(13) 0.0569(6) Uani 1 1 d .
H11 H 0.6976 0.3975 0.1267 0.068 Uiso 1 1 calc R
C12 C 0.54577(17) 0.37132(11) 0.16084(11) 0.0430(5) Uani 1 1 d .
H12 H 0.5442 0.4083 0.1938 0.052 Uiso 1 1 calc R
C13 C 0.30759(17) 0.42196(9) 0.20735(10) 0.0320(4) Uani 1 1 d .
H13A H 0.2371 0.4293 0.2304 0.038 Uiso 1 1 calc R
H13B H 0.3719 0.4453 0.2378 0.038 Uiso 1 1 calc R
C14 C 0.29038(18) 0.45526(10) 0.13158(10) 0.0378(4) Uani 1 1 d .
H14A H 0.3666 0.4628 0.1155 0.045 Uiso 1 1 calc R
H14B H 0.2463 0.4239 0.0964 0.045 Uiso 1 1 calc R
C15 C 0.2270(2) 0.52259(11) 0.13077(13) 0.0499(5) Uani 1 1 d .
H15A H 0.1522 0.5154 0.1488 0.060 Uiso 1 1 calc R
H15B H 0.2727 0.5546 0.1644 0.060 Uiso 1 1 calc R
C16 C 0.2059(3) 0.55397(14) 0.05536(16) 0.0789(9) Uani 1 1 d .
H16A H 0.1653 0.5973 0.0577 0.118 Uiso 1 1 calc R
H16B H 0.1589 0.5230 0.0221 0.118 Uiso 1 1 calc R
H16C H 0.2798 0.5619 0.0376 0.118 Uiso 1 1 calc R
C17 C 0.17710(17) 0.14152(9) 0.15512(9) 0.0322(4) Uani 1 1 d .
C18 C 0.06566(18) 0.12631(10) 0.11706(10) 0.0383(5) Uani 1 1 d .
C19 C 0.0465(2) 0.06274(11) 0.08417(11) 0.0482(6) Uani 1 1 d .
H19 H -0.0274 0.0529 0.0583 0.058 Uiso 1 1 calc R
C20 C 0.1309(2) 0.01387(11) 0.08793(11) 0.0509(6) Uani 1 1 d .
H20 H 0.1155 -0.0290 0.0649 0.061 Uiso 1 1 calc R
C21 C 0.2376(2) 0.02759(10) 0.12520(11) 0.0465(5) Uani 1 1 d .
H21 H 0.2956 -0.0065 0.1283 0.056 Uiso 1 1 calc R
C22 C 0.26322(18) 0.09051(9) 0.15876(9) 0.0358(4) Uani 1 1 d .
C23 C -0.03361(18) 0.17674(12) 0.11166(12) 0.0472(5) Uani 1 1 d .
H23 H -0.0093 0.2151 0.1458 0.057 Uiso 1 1 calc R
C24 C -0.0595(2) 0.20695(15) 0.03472(15) 0.0681(7) Uani 1 1 d .
H24A H -0.1235 0.2393 0.0330 0.102 Uiso 1 1 calc R
H24B H -0.0805 0.1703 -0.0005 0.102 Uiso 1 1 calc R
H24C H 0.0091 0.2305 0.0225 0.102 Uiso 1 1 calc R
C25 C -0.1440(2) 0.14606(16) 0.13439(18) 0.0775(9) Uani 1 1 d .
H25A H -0.2048 0.1807 0.1300 0.116 Uiso 1 1 calc R
H25B H -0.1287 0.1304 0.1850 0.116 Uiso 1 1 calc R
H25C H -0.1691 0.1075 0.1026 0.116 Uiso 1 1 calc R
C26 C 0.3830(2) 0.10005(10) 0.19978(10) 0.0419(5) Uani 1 1 d .
H26 H 0.3889 0.1477 0.2189 0.050 Uiso 1 1 calc R
C27 C 0.4015(3) 0.05147(14) 0.26500(13) 0.0727(8) Uani 1 1 d .
H27A H 0.4791 0.0580 0.2913 0.109 Uiso 1 1 calc R
H27B H 0.3928 0.0044 0.2477 0.109 Uiso 1 1 calc R
H27C H 0.3443 0.0610 0.2977 0.109 Uiso 1 1 calc R
C28 C 0.4787(2) 0.08965(13) 0.15168(14) 0.0607(7) Uani 1 1 d .
H28A H 0.5540 0.0965 0.1809 0.091 Uiso 1 1 calc R
H28B H 0.4688 0.1225 0.1115 0.091 Uiso 1 1 calc R
H28C H 0.4741 0.0433 0.1319 0.091 Uiso 1 1 calc R
C29 C 0.44314(16) 0.33106(9) 0.34375(9) 0.0292(4) Uani 1 1 d .
C30 C 0.39908(18) 0.37706(9) 0.39198(9) 0.0339(4) Uani 1 1 d .
C31 C 0.4755(2) 0.40736(10) 0.44688(10) 0.0454(5) Uani 1 1 d .
H31 H 0.4464 0.4385 0.4792 0.054 Uiso 1 1 calc R
C32 C 0.5905(2) 0.39372(12) 0.45562(11) 0.0533(6) Uani 1 1 d .
H32 H 0.6410 0.4160 0.4927 0.064 Uiso 1 1 calc R
C33 C 0.6331(2) 0.34730(12) 0.41023(11) 0.0490(6) Uani 1 1 d .
H33 H 0.7131 0.3370 0.4174 0.059 Uiso 1 1 calc R
C34 C 0.56156(17) 0.31505(10) 0.35408(10) 0.0368(4) Uani 1 1 d .
C35 C 0.27146(19) 0.39111(10) 0.38758(10) 0.0397(5) Uani 1 1 d .
H35 H 0.2341 0.3748 0.3389 0.048 Uiso 1 1 calc R
C36 C 0.2195(2) 0.35023(13) 0.44561(13) 0.0594(6) Uani 1 1 d .
H36A H 0.1368 0.3598 0.4419 0.089 Uiso 1 1 calc R
H36B H 0.2573 0.3632 0.4941 0.089 Uiso 1 1 calc R
H36C H 0.2311 0.3015 0.4379 0.089 Uiso 1 1 calc R
C37 C 0.2418(2) 0.46690(12) 0.39329(14) 0.0614(7) Uani 1 1 d .
H37A H 0.1580 0.4723 0.3898 0.092 Uiso 1 1 calc R
H37B H 0.2700 0.4920 0.3535 0.092 Uiso 1 1 calc R
H37C H 0.2785 0.4848 0.4401 0.092 Uiso 1 1 calc R
C38 C 0.60932(19) 0.25943(13) 0.30986(11) 0.0491(6) Uani 1 1 d .
H38 H 0.5599 0.2574 0.2615 0.059 Uiso 1 1 calc R
C39 C 0.5992(3) 0.19143(14) 0.34701(15) 0.0801(9) Uani 1 1 d .
H39A H 0.6297 0.1555 0.3183 0.120 Uiso 1 1 calc R
H39B H 0.5181 0.1822 0.3508 0.120 Uiso 1 1 calc R
H39C H 0.6434 0.1927 0.3959 0.120 Uiso 1 1 calc R
C40 C 0.7334(2) 0.2721(2) 0.29582(18) 0.0996(13) Uani 1 1 d .
H40A H 0.7379 0.3161 0.2715 0.149 Uiso 1 1 calc R
H40B H 0.7571 0.2358 0.2647 0.149 Uiso 1 1 calc R
H40C H 0.7846 0.2724 0.3423 0.149 Uiso 1 1 calc R
C41 C 0.3231(3) 0.16451(14) 0.44396(12) 0.0635(7) Uani 1 1 d .
H41A H 0.2788 0.1739 0.4847 0.076 Uiso 1 1 calc R
H41B H 0.3790 0.2020 0.4421 0.076 Uiso 1 1 calc R
C42 C 0.3878(3) 0.09935(15) 0.45892(13) 0.0764(9) Uani 1 1 d .
H42A H 0.4392 0.1031 0.5051 0.115 Uiso 1 1 calc R
H42B H 0.4334 0.0902 0.4194 0.115 Uiso 1 1 calc R
H42C H 0.3331 0.0621 0.4620 0.115 Uiso 1 1 calc R
C43 C 0.1361(5) 0.1284(3) 0.3835(3) 0.161(3) Uani 1 1 d .
H43A H 0.1529 0.0792 0.3894 0.193 Uiso 1 1 calc R
H43B H 0.1094 0.1444 0.4291 0.193 Uiso 1 1 calc R
C44 C 0.0508(4) 0.1358(3) 0.3302(3) 0.168(3) Uani 1 1 d .
H44A H -0.0165 0.1104 0.3416 0.253 Uiso 1 1 calc R
H44B H 0.0742 0.1183 0.2849 0.253 Uiso 1 1 calc R
H44C H 0.0311 0.1841 0.3243 0.253 Uiso 1 1 calc R
Li1 Li 0.2778(3) 0.21371(16) 0.29207(16) 0.0389(8) Uani 1 1 d .

loop_
_atom_site_aniso_label
_atom_site_aniso_U_11
_atom_site_aniso_U_22
_atom_site_aniso_U_33
_atom_site_aniso_U_23
_atom_site_aniso_U_13
_atom_site_aniso_U_12
P1 0.0281(2) 0.0262(2) 0.0280(2) -0.00253(17) 0.00014(17) -0.00238(19)
P2 0.0264(2) 0.0237(2) 0.0259(2) -0.00354(16) 0.00312(17) -0.00216(18)
O1 0.0857(13) 0.0546(10) 0.0430(9) 0.0108(7) 0.0001(8) -0.0283(9)
N1 0.0353(9) 0.0241(7) 0.0287(7) -0.0040(6) 0.0017(6) -0.0031(6)
N2 0.0317(8) 0.0255(7) 0.0259(7) -0.0045(6) 0.0023(6) -0.0037(6)
C1 0.0252(9) 0.0304(10) 0.0450(11) -0.0066(8) 0.0013(8) -0.0035(8)
C2 0.0324(11) 0.0483(13) 0.0505(12) -0.0064(10) 0.0078(9) -0.0006(9)
C3 0.0411(13) 0.0706(17) 0.0654(15) -0.0185(13) 0.0164(11) -0.0011(12)
C4 0.0367(13) 0.0572(16) 0.099(2) -0.0203(15) 0.0102(13) 0.0102(11)
C5 0.0404(13) 0.0436(13) 0.0905(19) 0.0003(13) 0.0030(12) 0.0109(10)
C6 0.0334(11) 0.0390(11) 0.0593(13) 0.0013(10) 0.0012(9) 0.0026(9)
C7 0.0303(10) 0.0322(10) 0.0266(9) 0.0008(7) 0.0037(7) 0.0016(8)
C8 0.0423(12) 0.0352(11) 0.0382(10) -0.0034(8) 0.0101(8) 0.0036(9)
C9 0.0592(15) 0.0529(14) 0.0496(13) -0.0051(10) 0.0234(11) 0.0110(12)
C10 0.0471(14) 0.0778(18) 0.0631(15) 0.0062(13) 0.0288(12) 0.0121(13)
C11 0.0358(12) 0.0737(17) 0.0635(15) 0.0020(13) 0.0156(11) -0.0092(11)
C12 0.0357(11) 0.0506(13) 0.0435(11) -0.0072(9) 0.0078(9) -0.0078(9)
C13 0.0347(10) 0.0275(9) 0.0344(9) -0.0040(7) 0.0067(8) -0.0036(8)
C14 0.0438(12) 0.0301(10) 0.0400(10) 0.0011(8) 0.0078(8) -0.0027(8)
C15 0.0577(14) 0.0319(11) 0.0599(14) 0.0064(10) 0.0075(11) 0.0025(10)
C16 0.107(2) 0.0520(16) 0.0758(18) 0.0252(14) 0.0064(17) 0.0189(16)
C17 0.0428(11) 0.0262(9) 0.0278(9) -0.0032(7) 0.0059(8) -0.0079(8)
C18 0.0431(12) 0.0363(11) 0.0356(10) -0.0061(8) 0.0063(8) -0.0133(9)
C19 0.0595(14) 0.0450(13) 0.0402(11) -0.0108(9) 0.0068(10) -0.0223(11)
C20 0.0822(18) 0.0285(11) 0.0426(12) -0.0107(9) 0.0104(11) -0.0169(11)
C21 0.0770(16) 0.0262(10) 0.0363(11) -0.0046(8) 0.0083(10) 0.0005(10)
C22 0.0548(13) 0.0256(9) 0.0265(9) -0.0014(7) 0.0042(8) -0.0010(9)
C23 0.0343(11) 0.0495(13) 0.0572(13) -0.0158(10) 0.0046(9) -0.0120(10)
C24 0.0530(16) 0.0750(19) 0.0714(17) -0.0002(14) -0.0096(13) 0.0102(14)
C25 0.0491(16) 0.081(2) 0.105(2) -0.0205(18) 0.0205(15) -0.0193(15)
C26 0.0579(13) 0.0319(10) 0.0335(10) -0.0034(8) -0.0029(9) 0.0123(9)
C27 0.103(2) 0.0608(17) 0.0474(14) 0.0112(12) -0.0143(14) 0.0170(16)
C28 0.0619(16) 0.0587(15) 0.0614(15) -0.0133(12) 0.0082(12) 0.0128(13)
C29 0.0338(10) 0.0282(9) 0.0249(8) 0.0018(7) 0.0009(7) -0.0076(7)
C30 0.0494(12) 0.0265(9) 0.0254(9) -0.0001(7) 0.0040(8) -0.0063(8)
C31 0.0731(16) 0.0307(10) 0.0292(10) -0.0019(8) -0.0042(9) -0.0092(10)
C32 0.0737(18) 0.0425(12) 0.0365(11) 0.0037(9) -0.0184(11) -0.0228(12)
C33 0.0416(12) 0.0554(14) 0.0447(12) 0.0168(11) -0.0127(9) -0.0165(10)
C34 0.0364(11) 0.0417(11) 0.0309(9) 0.0071(8) -0.0005(8) -0.0068(9)
C35 0.0537(13) 0.0335(10) 0.0345(10) -0.0069(8) 0.0154(9) -0.0004(9)
C36 0.0727(17) 0.0584(15) 0.0521(14) -0.0015(11) 0.0262(12) -0.0098(13)
C37 0.0762(18) 0.0424(13) 0.0696(16) -0.0101(11) 0.0248(13) 0.0087(12)
C38 0.0367(12) 0.0703(16) 0.0394(11) 0.0045(10) 0.0024(9) 0.0156(11)
C39 0.116(3) 0.0612(17) 0.0617(16) 0.0003(14) 0.0076(16) 0.0400(18)
C40 0.0390(16) 0.180(4) 0.081(2) -0.005(2) 0.0118(14) 0.0207(19)
C41 0.089(2) 0.0686(17) 0.0322(11) 0.0044(11) 0.0046(11) -0.0099(15)
C42 0.113(3) 0.0745(19) 0.0393(13) 0.0081(12) 0.0001(14) -0.0051(18)
C43 0.182(5) 0.138(4) 0.138(4) 0.074(3) -0.069(3) -0.117(4)
C44 0.129(4) 0.169(5) 0.194(5) 0.088(4) -0.025(4) -0.085(4)
Li1 0.054(2) 0.0327(17) 0.0288(15) -0.0007(13) 0.0014(14) -0.0065(15)

loop_
_atom_type_symbol
_atom_type_description
_atom_type_scat_dispersion_real
_atom_type_scat_dispersion_imag
_atom_type_scat_source
C C 0.0033 0.0016 'International Tables Vol C Tables 4.2.6.8 and 6.1.1.4'
H H 0.0000 0.0000 'International Tables Vol C Tables 4.2.6.8 and 6.1.1.4'
O O 0.0106 0.0060 'International Tables Vol C Tables 4.2.6.8 and 6.1.1.4'
P P 0.1023 0.0942 'International Tables Vol C Tables 4.2.6.8 and 6.1.1.4'
N N 0.0061 0.0033 'International Tables Vol C Tables 4.2.6.8 and 6.1.1.4'
Li Li -0.0003 0.0001 'International Tables Vol C Tables 4.2.6.8 and 6.1.1.4'

loop_
_geom_angle_atom_site_label_1
_geom_angle_atom_site_label_2
_geom_angle_atom_site_label_3
_geom_angle
N1 P1 C1 108.90(8)
N1 P1 P2 97.83(6)
C1 P1 P2 93.04(6)
N2 P2 C7 114.54(8)
N2 P2 C13 114.06(8)
C7 P2 C13 103.44(8)
N2 P2 P1 108.70(6)
C7 P2 P1 105.96(6)
C13 P2 P1 109.75(6)
C7 P2 Li1 119.83(9)
C13 P2 Li1 135.36(9)
C41 O1 C43 112.2(2)
C41 O1 Li1 121.09(18)
C43 O1 Li1 126.3(2)
C17 N1 P1 118.25(12)
C17 N1 Li1 126.24(15)
P1 N1 Li1 114.41(12)
C29 N2 P2 121.13(12)
C29 N2 Li1 129.16(14)
P2 N2 Li1 109.71(12)
C2 C1 C6 118.00(19)
C2 C1 P1 124.55(16)
C6 C1 P1 117.41(15)
C1 C2 C3 120.7(2)
C4 C3 C2 120.2(2)
C5 C4 C3 120.0(2)
C4 C5 C6 120.3(2)
C5 C6 C1 120.7(2)
C12 C7 C8 118.26(18)
C12 C7 P2 120.76(14)
C8 C7 P2 120.90(14)
C9 C8 C7 121.1(2)
C10 C9 C8 119.9(2)
C9 C10 C11 120.1(2)
C12 C11 C10 119.9(2)
C11 C12 C7 120.8(2)
C14 C13 P2 114.92(12)
C15 C14 C13 112.57(16)
C16 C15 C14 112.5(2)
C22 C17 N1 119.33(16)
C22 C17 C18 118.17(17)
N1 C17 C18 122.37(17)
C19 C18 C17 119.0(2)
C19 C18 C23 118.63(19)
C17 C18 C23 122.36(17)
C20 C19 C18 122.2(2)
C21 C20 C19 119.25(19)
C20 C21 C22 121.6(2)
C21 C22 C17 119.74(19)
C21 C22 C26 117.48(19)
C17 C22 C26 122.76(16)
C18 C23 C25 113.0(2)
C18 C23 C24 111.43(19)
C25 C23 C24 109.8(2)
C22 C26 C27 109.9(2)
C22 C26 C28 113.03(17)
C27 C26 C28 109.8(2)
C34 C29 C30 119.52(16)
C34 C29 N2 120.85(16)
C30 C29 N2 119.53(16)
C31 C30 C29 118.7(2)
C31 C30 C35 119.55(18)
C29 C30 C35 121.67(16)
C32 C31 C30 121.9(2)
C31 C32 C33 119.47(19)
C32 C33 C34 121.6(2)
C33 C34 C29 118.7(2)
C33 C34 C38 120.1(2)
C29 C34 C38 121.03(17)
C30 C35 C36 110.53(18)
C30 C35 C37 113.87(18)
C36 C35 C37 110.17(18)
C39 C38 C34 109.45(18)
C39 C38 C40 110.8(2)
C34 C38 C40 113.8(2)
O1 C41 C42 113.3(2)
C44 C43 O1 117.1(3)
O1 Li1 N1 126.54(19)
O1 Li1 N2 129.24(17)
N1 Li1 N2 102.80(15)

loop_
_geom_bond_atom_site_label_1
_geom_bond_atom_site_label_2
_geom_bond_distance
P1 N1 1.6522(15)
P1 C1 1.8584(19)
P1 P2 2.2436(7)
P2 N2 1.6065(15)
P2 C7 1.8219(18)
P2 C13 1.8232(19)
O1 C41 1.456(3)
O1 C43 1.466(5)
O1 Li1 1.927(3)
N1 C17 1.419(2)
N1 Li1 1.939(3)
N2 C29 1.435(2)
N2 Li1 1.965(4)
C1 C2 1.387(3)
C1 C6 1.398(3)
C2 C3 1.392(3)
C3 C4 1.376(4)
C4 C5 1.367(4)
C5 C6 1.392(3)
C7 C12 1.392(3)
C7 C8 1.394(3)
C8 C9 1.382(3)
C9 C10 1.377(4)
C10 C11 1.386(4)
C11 C12 1.383(3)
C13 C14 1.537(3)
C14 C15 1.516(3)
C15 C16 1.517(3)
C17 C22 1.417(3)
C17 C18 1.428(3)
C18 C19 1.395(3)
C18 C23 1.521(3)
C19 C20 1.374(3)
C20 C21 1.369(3)
C21 C22 1.398(3)
C22 C26 1.513(3)
C23 C25 1.537(3)
C23 C24 1.536(3)
C26 C27 1.532(3)
C26 C28 1.537(3)
C29 C34 1.410(3)
C29 C30 1.417(3)
C30 C31 1.394(3)
C30 C35 1.511(3)
C31 C32 1.361(4)
C32 C33 1.380(3)
C33 C34 1.396(3)
C34 C38 1.518(3)
C35 C36 1.533(3)
C35 C37 1.537(3)
C38 C39 1.515(4)
C38 C40 1.531(4)
C41 C42 1.495(4)
C43 C44 1.314(6)

loop_
_geom_torsion_atom_site_label_1
_geom_torsion_atom_site_label_2
_geom_torsion_atom_site_label_3
_geom_torsion_atom_site_label_4
_geom_torsion
N1 P1 P2 N2 -22.87(8)
C1 P1 P2 N2 86.69(9)
Li1 P1 P2 N2 -7.02(9)
N1 P1 P2 C7 100.70(8)
C1 P1 P2 C7 -149.75(9)
Li1 P1 P2 C7 116.54(10)
N1 P1 P2 C13 -148.23(8)
C1 P1 P2 C13 -38.68(9)
Li1 P1 P2 C13 -132.39(10)
N1 P1 P2 Li1 -15.84(9)
C1 P1 P2 Li1 93.71(10)
C1 P1 N1 C17 120.50(14)
P2 P1 N1 C17 -143.56(13)
Li1 P1 N1 C17 -168.8(2)
C1 P1 N1 Li1 -70.75(16)
P2 P1 N1 Li1 25.20(15)
C7 P2 N2 C29 72.72(16)
C13 P2 N2 C29 -46.20(16)
P1 P2 N2 C29 -169.00(12)
Li1 P2 N2 C29 -179.5(2)
C7 P2 N2 Li1 -107.79(14)
C13 P2 N2 Li1 133.29(14)
P1 P2 N2 Li1 10.48(14)
N1 P1 C1 C2 25.80(19)
P2 P1 C1 C2 -73.54(17)
Li1 P1 C1 C2 -7.79(18)
N1 P1 C1 C6 -156.27(15)
P2 P1 C1 C6 104.38(15)
Li1 P1 C1 C6 170.14(16)
C6 C1 C2 C3 -3.3(3)
P1 C1 C2 C3 174.61(17)
C1 C2 C3 C4 1.0(4)
C2 C3 C4 C5 1.8(4)
C3 C4 C5 C6 -2.1(4)
C4 C5 C6 C1 -0.4(4)
C2 C1 C6 C5 3.0(3)
P1 C1 C6 C5 -175.05(17)
N2 P2 C7 C12 -82.78(17)
C13 P2 C7 C12 41.96(18)
P1 P2 C7 C12 157.41(15)
Li1 P2 C7 C12 -126.69(16)
N2 P2 C7 C8 93.79(16)
C13 P2 C7 C8 -141.48(15)
P1 P2 C7 C8 -26.03(16)
Li1 P2 C7 C8 49.87(18)
C12 C7 C8 C9 -0.3(3)
P2 C7 C8 C9 -176.96(17)
C7 C8 C9 C10 -0.1(3)
C8 C9 C10 C11 0.1(4)
C9 C10 C11 C12 0.4(4)
C10 C11 C12 C7 -0.9(4)
C8 C7 C12 C11 0.8(3)
P2 C7 C12 C11 177.45(18)
N2 P2 C13 C14 175.57(13)
C7 P2 C13 C14 50.52(16)
P1 P2 C13 C14 -62.20(15)
Li1 P2 C13 C14 -143.54(14)
P2 C13 C14 C15 160.68(15)
C13 C14 C15 C16 -177.7(2)
P1 N1 C17 C22 122.03(16)
Li1 N1 C17 C22 -45.2(3)
P1 N1 C17 C18 -62.1(2)
Li1 N1 C17 C18 130.6(2)
C22 C17 C18 C19 -1.0(3)
N1 C17 C18 C19 -176.92(17)
C22 C17 C18 C23 178.35(18)
N1 C17 C18 C23 2.5(3)
C17 C18 C19 C20 0.8(3)
C23 C18 C19 C20 -178.6(2)
C18 C19 C20 C21 0.1(3)
C19 C20 C21 C22 -0.9(3)
C20 C21 C22 C17 0.7(3)
C20 C21 C22 C26 178.89(19)
N1 C17 C22 C21 176.33(16)
C18 C17 C22 C21 0.3(3)
N1 C17 C22 C26 -1.8(3)
C18 C17 C22 C26 -177.84(17)
C19 C18 C23 C25 50.8(3)
C17 C18 C23 C25 -128.5(2)
C19 C18 C23 C24 -73.4(2)
C17 C18 C23 C24 107.3(2)
C21 C22 C26 C27 -64.5(2)
C17 C22 C26 C27 113.7(2)
C21 C22 C26 C28 58.5(2)
C17 C22 C26 C28 -123.3(2)
P2 N2 C29 C34 -91.33(19)
Li1 N2 C29 C34 89.3(2)
P2 N2 C29 C30 92.26(18)
Li1 N2 C29 C30 -87.1(2)
C34 C29 C30 C31 2.5(3)
N2 C29 C30 C31 178.94(16)
C34 C29 C30 C35 -174.39(17)
N2 C29 C30 C35 2.1(3)
C29 C30 C31 C32 -0.4(3)
C35 C30 C31 C32 176.55(19)
C30 C31 C32 C33 -1.7(3)
C31 C32 C33 C34 1.7(3)
C32 C33 C34 C29 0.4(3)
C32 C33 C34 C38 -174.2(2)
C30 C29 C34 C33 -2.5(3)
N2 C29 C34 C33 -178.89(16)
C30 C29 C34 C38 172.08(17)
N2 C29 C34 C38 -4.3(3)
C31 C30 C35 C36 -76.9(2)
C29 C30 C35 C36 99.9(2)
C31 C30 C35 C37 47.7(2)
C29 C30 C35 C37 -135.46(19)
C33 C34 C38 C39 88.0(3)
C29 C34 C38 C39 -86.5(2)
C33 C34 C38 C40 -36.5(3)
C29 C34 C38 C40 149.0(2)
C43 O1 C41 C42 80.0(4)
Li1 O1 C41 C42 -107.0(3)
C41 O1 C43 C44 167.3(5)
Li1 O1 C43 C44 -5.3(8)
C41 O1 Li1 N1 166.1(2)
C43 O1 Li1 N1 -21.9(5)
C41 O1 Li1 N2 -29.9(4)
C43 O1 Li1 N2 142.1(4)
C41 O1 Li1 P2 -52.6(6)
C43 O1 Li1 P2 119.3(5)
C41 O1 Li1 P1 -162.0(3)
C43 O1 Li1 P1 9.9(5)
C17 N1 Li1 O1 -46.7(3)
P1 N1 Li1 O1 145.63(19)
C17 N1 Li1 N2 145.95(16)
P1 N1 Li1 N2 -21.7(2)
C17 N1 Li1 P2 147.80(16)
P1 N1 Li1 P2 -19.90(11)
C17 N1 Li1 P1 167.7(2)
C29 N2 Li1 O1 15.9(4)
P2 N2 Li1 O1 -163.5(2)
C29 N2 Li1 N1 -177.17(15)
P2 N2 Li1 N1 3.39(19)
C29 N2 Li1 P2 179.4(2)
C29 N2 Li1 P1 171.82(16)
P2 N2 Li1 P1 -7.61(10)
N2 P2 Li1 O1 35.5(4)
C7 P2 Li1 O1 128.6(5)
C13 P2 Li1 O1 -35.6(6)
P1 P2 Li1 O1 -134.0(5)
N2 P2 Li1 N1 -176.5(2)
C7 P2 Li1 N1 -83.41(13)
C13 P2 Li1 N1 112.40(13)
P1 P2 Li1 N1 14.04(8)
C7 P2 Li1 N2 93.10(14)
C13 P2 Li1 N2 -71.09(18)
P1 P2 Li1 N2 -169.44(14)
N2 P2 Li1 P1 169.44(14)
C7 P2 Li1 P1 -97.46(8)
C13 P2 Li1 P1 98.35(11)
N1 P1 Li1 O1 -58.4(3)
C1 P1 Li1 O1 57.9(3)
P2 P1 Li1 O1 149.2(3)
C1 P1 Li1 N1 116.34(14)
P2 P1 Li1 N1 -152.41(16)
N1 P1 Li1 N2 158.0(2)
C1 P1 Li1 N2 -85.62(12)
P2 P1 Li1 N2 5.63(7)
N1 P1 Li1 P2 152.41(16)
C1 P1 Li1 P2 -91.24(7)
